data_2237249
loop_
_publ_author_name
'Burrow, Robert A.'
'de Vicenti, Juliano R.'

_publ_section_title
;
 Redetermination of
 <i>cis</i>-bis(ethylenediamine-\k^2^<i>N</i>,<i>N</i>')bis(nitrito-\k<i>N</i>)cobalt(III)
 (ethylenediamine-\k^2^<i>N</i>,<i>N</i>')tetrakis(nitrito-\k<i>N</i>)cobaltate(III)
 monohydrate
;
_journal_coeditor_code WM2706
_journal_issue 1
_journal_name_full 'Acta Crystallographica Section E'
_journal_page_first m56
_journal_page_last m57
_journal_paper_doi 10.1107/S1600536812050325
_journal_volume 69
_journal_year 2013
_chemical_formula_iupac '[Co (N O2)2 (C2 H8 N2)2] [Co (N O2)4 (C2 H8 N2)], H2 O'
_chemical_formula_moiety 'C4 H16 Co N6 O4 +, C2 H8 Co N6 O8 -, H2 O'
_chemical_formula_sum 'C6 H26 Co2 N12 O13'
_chemical_formula_weight 592.25
_chemical_name_systematic
;
<i>cis</i>-Bis(ethylenediamine-\k^2^<i>N</i>,<i>N</i>')bis(nitrito-
\k<i>N</i>)cobalt(III)
(ethylenediamine-\k^2^<i>N</i>,<i>N</i>')tetrakis(nitrito-
\k<i>N</i>)cobaltate(III) monohydrate
;
_space_group_crystal_system monoclinic
_space_group_IT_number 14
_space_group_name_Hall '-P 2yn'
_space_group_name_H-M_alt 'P 1 21/n 1'
_atom_sites_solution_hydrogens geom
_atom_sites_solution_primary direct
_atom_sites_solution_secondary difmap
_cell_angle_alpha 90
_cell_angle_beta 96.969(2)
_cell_angle_gamma 90
_cell_formula_units_Z 4
_cell_length_a 14.7580(5)
_cell_length_b 6.7060(2)
_cell_length_c 20.6845(7)
_cell_measurement_reflns_used 7429
_cell_measurement_temperature 100.(2)
_cell_measurement_theta_max 30.0275
_cell_measurement_theta_min 2.7809
_cell_volume 2031.96(11)
_computing_cell_refinement 'SAINT (Bruker, 2012)'
_computing_data_collection 'APEX2 (Bruker, 2012)'
_computing_data_reduction 'SAINT (Bruker, 2012)'
_computing_molecular_graphics 'DIAMOND (Brandenburg, 2009)'
_computing_publication_material 'publCIF (Westrip, 2010)'
_computing_structure_refinement 'SHELXL97 (Sheldrick, 2008)'
_computing_structure_solution 'SHELXS97 (Sheldrick, 2008)'
_diffrn_ambient_temperature 100.(2)
_diffrn_detector_area_resol_mean 8.3333
_diffrn_measured_fraction_theta_full 0.989
_diffrn_measured_fraction_theta_max 0.989
_diffrn_measurement_device_type 'Bruker X8 Kappa APEXII'
_diffrn_measurement_method '0.5 \% \w & \f scans'
_diffrn_radiation_monochromator 'graphite crystal'
_diffrn_radiation_type 'Mo K\a'
_diffrn_radiation_wavelength 0.71073
_diffrn_reflns_av_R_equivalents 0.0729
_diffrn_reflns_av_sigmaI/netI 0.0410
_diffrn_reflns_limit_h_max 21
_diffrn_reflns_limit_h_min -21
_diffrn_reflns_limit_k_max 9
_diffrn_reflns_limit_k_min -9
_diffrn_reflns_limit_l_max 29
_diffrn_reflns_limit_l_min -29
_diffrn_reflns_number 63576
_diffrn_reflns_theta_full 30.73
_diffrn_reflns_theta_max 30.73
_diffrn_reflns_theta_min 2.78
_exptl_absorpt_coefficient_mu 1.725
_exptl_absorpt_correction_T_max 0.925
_exptl_absorpt_correction_T_min 0.692
_exptl_absorpt_correction_type numerical
_exptl_absorpt_process_details '(<i>SADABS</i>; Bruker, 2012)'
_exptl_crystal_colour 'light yellow'
_exptl_crystal_density_diffrn 1.936
_exptl_crystal_density_method 'not measured'
_exptl_crystal_description plate
_exptl_crystal_F_000 1216
_exptl_crystal_size_max 0.40
_exptl_crystal_size_mid 0.15
_exptl_crystal_size_min 0.05
_refine_diff_density_max 0.723
_refine_diff_density_min -0.844
_refine_ls_extinction_method none
_refine_ls_goodness_of_fit_ref 1.067
_refine_ls_hydrogen_treatment mixed
_refine_ls_matrix_type full
_refine_ls_number_parameters 340
_refine_ls_number_reflns 6280
_refine_ls_number_restraints 0
_refine_ls_restrained_S_all 1.067
_refine_ls_R_factor_all 0.0527
_refine_ls_R_factor_gt 0.0352
_refine_ls_shift/su_max 0.000
_refine_ls_shift/su_mean 0.000
_refine_ls_structure_factor_coef Fsqd
_refine_ls_weighting_details 'calc w=1/[\s^2^(Fo^2^)+(0.0384P)^2^+0.7699P] where P=(Fo^2^+2Fc^2^)/3'
_refine_ls_weighting_scheme calc
_refine_ls_wR_factor_gt 0.0786
_refine_ls_wR_factor_ref 0.0867
_reflns_number_gt 4801
_reflns_number_total 6280
_reflns_threshold_expression I>2sigma(I)
_cod_data_source_file wm2706.cif
_cod_data_source_block I
_cod_original_sg_symbol_H-M 'P 21/n'
_cod_database_code 2237249
_cod_database_fobs_code 2237249

loop_
_space_group_symop_id
_space_group_symop_operation_xyz
1 'x, y, z'
2 '-x+1/2, y+1/2, -z+1/2'
3 '-x, -y, -z'
4 'x-1/2, -y-1/2, z-1/2'

loop_
_atom_site_type_symbol
_atom_site_label
_atom_site_fract_x
_atom_site_fract_y
_atom_site_fract_z
_atom_site_U_iso_or_equiv
_atom_site_adp_type
_atom_site_calc_flag
_atom_site_refinement_flags
_atom_site_occupancy
Co Co1 0.843849(18) 0.27327(4) 0.14261(12) 0.00806(7) Uani d . 1
N N11 0.77135(12) 0.0306(3) 0.11765(9) 0.0119(3) Uani d . 1
H H11A 0.7676(16) -0.041(4) 0.1502(12) 0.018 Uiso d . 1
H H11B 0.7919(17) -0.035(4) 0.0915(12) 0.018 Uiso d . 1
N N12 0.72646(12) 0.4084(3) 0.13789(9) 0.0118(3) Uani d . 1
H H12A 0.7131(16) 0.487(4) 0.1049(12) 0.018 Uiso d . 1
H H12B 0.7233(17) 0.484(4) 0.1675(13) 0.018 Uiso d . 1
C C11 0.67584(13) 0.0895(3) 0.09310(10) 0.0151(4) Uani d . 1
H H11C 0.6338 -0.0243 0.096 0.018 Uiso calc R 1
H H11D 0.6718 0.1326 0.0471 0.018 Uiso calc R 1
C C12 0.65116(14) 0.2597(3) 0.13567(10) 0.0147(4) Uani d . 1
H H12C 0.5926 0.3207 0.1172 0.018 Uiso calc R 1
H H12D 0.6448 0.2109 0.1801 0.018 Uiso calc R 1
N N13 0.95848(12) 0.1259(3) 0.14299(8) 0.0112(3) Uani d . 1
H H13A 0.9998(17) 0.194(4) 0.1646(12) 0.017 Uiso d . 1
H H13B 0.9546(16) 0.009(4) 0.1610(12) 0.017 Uiso d . 1
N N14 0.85766(12) 0.3359(3) 0.05090(8) 0.0112(3) Uani d . 1
H H14A 0.8164(18) 0.268(3) 0.0203(12) 0.017 Uiso d . 1
H H14B 0.8437(16) 0.459(4) 0.0468(12) 0.017 Uiso d . 1
C C13 0.98149(14) 0.1016(3) 0.07545(9) 0.0121(4) Uani d . 1
H H13C 0.9484 -0.0139 0.0542 0.015 Uiso calc R 1
H H13D 1.0479 0.079 0.0759 0.015 Uiso calc R 1
C C14 0.95313(14) 0.2919(3) 0.03914(10) 0.0135(4) Uani d . 1
H H14C 0.994 0.4029 0.0552 0.016 Uiso calc R 1
H H14D 0.9565 0.2746 -0.008 0.016 Uiso calc R 1
N N15 0.83969(11) 0.2115(2) 0.23255(8) 0.0114(3) Uani d . 1
O O11 0.79655(11) 0.3185(2) 0.26709(7) 0.0223(3) Uani d . 1
O O12 0.88006(10) 0.0626(2) 0.25612(7) 0.0182(3) Uani d . 1
N N16 0.91005(11) 0.5117(2) 0.16892(8) 0.0121(3) Uani d . 1
O O13 0.88884(11) 0.6728(2) 0.14137(7) 0.0195(3) Uani d . 1
O O14 0.97386(10) 0.5019(2) 0.21304(7) 0.0198(3) Uani d . 1
Co Co2 0.300637(18) 0.21539(4) 0.116445(12) 0.00813(7) Uani d . 1
N N21 0.34669(12) 0.1925(2) 0.20883(8) 0.0100(3) Uani d . 1
H H21A 0.3033(18) 0.207(4) 0.2293(12) 0.015 Uiso d . 1
H H21B 0.3695(16) 0.076(4) 0.2176(11) 0.015 Uiso d . 1
N N22 0.35638(12) 0.4797(2) 0.12156(8) 0.0112(3) Uani d . 1
H H22A 0.3196(17) 0.563(4) 0.1050(12) 0.017 Uiso d . 1
H H22B 0.4061(17) 0.477(4) 0.1013(11) 0.017 Uiso d . 1
C C21 0.41547(14) 0.3501(3) 0.22704(10) 0.0127(4) Uani d . 1
H H21C 0.4755 0.3103 0.2145 0.015 Uiso calc R 1
H H21D 0.4222 0.3735 0.2746 0.015 Uiso calc R 1
C C22 0.38153(14) 0.5361(3) 0.19102(9) 0.0134(4) Uani d . 1
H H22C 0.3277 0.59 0.2094 0.016 Uiso calc R 1
H H22D 0.4299 0.6393 0.1948 0.016 Uiso calc R 1
N N23 0.18840(11) 0.3367(2) 0.13875(8) 0.0116(3) Uani d . 1
O O21 0.14792(10) 0.4608(2) 0.10178(7) 0.0159(3) Uani d . 1
O O22 0.15768(11) 0.2921(2) 0.19042(7) 0.0191(3) Uani d . 1
N N24 0.25641(12) 0.2582(2) 0.02614(8) 0.0117(3) Uani d . 1
O O23 0.18335(10) 0.1818(2) 0.00146(7) 0.0176(3) Uani d . 1
O O24 0.29753(10) 0.3733(2) -0.00703(7) 0.0167(3) Uani d . 1
N N25 0.41370(11) 0.0952(2) 0.09661(8) 0.0114(3) Uani d . 1
O O25 0.44644(10) -0.0461(2) 0.13136(7) 0.0180(3) Uani d . 1
O O26 0.45432(10) 0.1533(2) 0.05169(7) 0.0186(3) Uani d . 1
N N26 0.25080(11) -0.0494(2) 0.11586(8) 0.0130(3) Uani d . 1
O O27 0.25612(10) -0.1596(2) 0.06758(7) 0.0172(3) Uani d . 1
O O28 0.22021(11) -0.1164(2) 0.16421(7) 0.0201(3) Uani d . 1
O O1 0.52233(12) 0.6237(2) 0.06827(8) 0.0216(3) Uani d . 1
H H1A 0.5386(19) 0.649(4) 0.0315(14) 0.032 Uiso d . 1
H H1B 0.511(2) 0.731(4) 0.0847(15) 0.032 Uiso d . 1

loop_
_atom_site_aniso_label
_atom_site_aniso_U_11
_atom_site_aniso_U_22
_atom_site_aniso_U_33
_atom_site_aniso_U_12
_atom_site_aniso_U_13
_atom_site_aniso_U_23
Co1 0.00877(13) 0.00827(12) 0.00724(13) 0.00044(9) 0.00131(9) -0.00040(9)
N11 0.0140(9) 0.0097(8) 0.0128(8) -0.0006(6) 0.0045(7) -0.0011(6)
N12 0.0121(8) 0.0131(8) 0.0104(8) 0.0025(6) 0.0013(6) -0.0011(6)
C11 0.0100(9) 0.0163(10) 0.0190(10) -0.0008(7) 0.0008(8) -0.0046(8)
C12 0.0114(10) 0.0156(10) 0.0177(10) -0.0004(7) 0.0042(8) -0.0025(7)
N13 0.0100(8) 0.0123(8) 0.0108(8) 0.0016(6) -0.0007(6) -0.0006(6)
N14 0.0121(8) 0.0118(8) 0.0099(8) 0.0007(6) 0.0023(6) 0.0013(6)
C13 0.0107(9) 0.0137(9) 0.0122(9) -0.0001(7) 0.0026(7) -0.0021(7)
C14 0.0140(10) 0.0143(9) 0.0130(9) -0.0004(7) 0.0045(8) 0.0000(7)
N15 0.0098(8) 0.0138(8) 0.0106(8) -0.0001(6) 0.0015(6) -0.0001(6)
O11 0.0270(9) 0.0296(9) 0.0117(7) 0.0126(7) 0.0076(6) -0.0005(6)
O12 0.0220(8) 0.0173(7) 0.0152(7) 0.0047(6) 0.0021(6) 0.0068(6)
N16 0.0129(8) 0.0124(8) 0.0111(8) -0.0001(6) 0.0018(6) -0.0023(6)
O13 0.0266(9) 0.0096(7) 0.0215(8) 0.0006(6) 0.0003(6) 0.0032(6)
O14 0.0183(8) 0.0192(8) 0.0195(8) -0.0024(6) -0.0076(6) -0.0027(6)
Co2 0.00897(13) 0.00782(12) 0.00761(13) -0.00003(9) 0.00110(9) 0.00019(9)
N21 0.0111(8) 0.0100(8) 0.0091(8) 0.0008(6) 0.0016(6) 0.0010(6)
N22 0.0118(8) 0.0093(8) 0.0128(8) 0.0016(6) 0.0025(7) 0.0010(6)
C21 0.0128(10) 0.0122(9) 0.0123(9) -0.0020(7) -0.0013(7) 0.0000(7)
C22 0.0166(10) 0.0117(9) 0.0118(9) -0.0011(7) 0.0010(8) -0.0034(7)
N23 0.0089(8) 0.0116(8) 0.0141(8) -0.0014(6) 0.0012(6) -0.0014(6)
O21 0.0160(7) 0.0135(7) 0.0179(7) 0.0043(6) 0.0001(6) 0.0022(6)
O22 0.0174(8) 0.0271(8) 0.0143(7) 0.0045(6) 0.0077(6) 0.0043(6)
N24 0.0137(8) 0.0123(8) 0.0094(8) 0.0022(6) 0.0020(6) -0.0006(6)
O23 0.0141(7) 0.0230(8) 0.0146(7) -0.0013(6) -0.0019(6) -0.0029(6)
O24 0.0182(8) 0.0199(7) 0.0124(7) 0.0016(6) 0.0038(6) 0.0058(6)
N25 0.0127(8) 0.0097(7) 0.0115(8) -0.0014(6) 0.0003(6) -0.0019(6)
O25 0.0209(8) 0.0145(7) 0.0192(8) 0.0079(6) 0.0045(6) 0.0053(6)
O26 0.0168(8) 0.0231(8) 0.0172(8) 0.0036(6) 0.0076(6) 0.0047(6)
N26 0.0109(8) 0.0123(8) 0.0152(8) -0.0003(6) -0.0014(6) -0.0004(6)
O27 0.0211(8) 0.0130(7) 0.0168(7) -0.0019(6) -0.0007(6) -0.0057(6)
O28 0.0257(8) 0.0172(8) 0.0185(8) -0.0058(6) 0.0066(6) 0.0031(6)
O1 0.0287(9) 0.0147(8) 0.0240(9) 0.0005(7) 0.0139(7) 0.0016(6)

loop_
_atom_type_symbol
_atom_type_description
_atom_type_scat_dispersion_real
_atom_type_scat_dispersion_imag
_atom_type_scat_source
C C 0.0033 0.0016 'International Tables Vol C Tables 4.2.6.8 and 6.1.1.4'
H H 0.0000 0.0000 'International Tables Vol C Tables 4.2.6.8 and 6.1.1.4'
N N 0.0061 0.0033 'International Tables Vol C Tables 4.2.6.8 and 6.1.1.4'
O O 0.0106 0.0060 'International Tables Vol C Tables 4.2.6.8 and 6.1.1.4'
Co Co 0.3494 0.9721 'International Tables Vol C Tables 4.2.6.8 and 6.1.1.4'

loop_
_geom_angle_atom_site_label_1
_geom_angle_atom_site_label_2
_geom_angle_atom_site_label_3
_geom_angle
N15 Co1 N16 88.84(7)
N15 Co1 N12 90.93(7)
N16 Co1 N12 92.62(7)
N15 Co1 N13 90.95(7)
N16 Co1 N13 90.55(7)
N12 Co1 N13 176.35(7)
N15 Co1 N14 175.95(7)
N16 Co1 N14 89.24(7)
N12 Co1 N14 92.73(7)
N13 Co1 N14 85.50(7)
N15 Co1 N11 89.76(7)
N16 Co1 N11 177.57(7)
N12 Co1 N11 85.42(7)
N13 Co1 N11 91.46(7)
N14 Co1 N11 92.28(7)
C11 N11 Co1 109.24(12)
C11 N11 H11A 105.9(17)
Co1 N11 H11A 110.3(17)
C11 N11 H11B 109.9(18)
Co1 N11 H11B 113.5(18)
H11A N11 H11B 108.(2)
C12 N12 Co1 110.22(13)
C12 N12 H12A 106.5(16)
Co1 N12 H12A 116.0(17)
C12 N12 H12B 109.5(18)
Co1 N12 H12B 113.0(18)
H12A N12 H12B 101.(2)
N11 C11 C12 106.59(16)
N11 C11 H11C 110.4
C12 C11 H11C 110.4
N11 C11 H11D 110.4
C12 C11 H11D 110.4
H11C C11 H11D 108.6
N12 C12 C11 106.97(17)
N12 C12 H12C 110.3
C11 C12 H12C 110.3
N12 C12 H12D 110.3
C11 C12 H12D 110.3
H12C C12 H12D 108.6
C13 N13 Co1 110.33(12)
C13 N13 H13A 108.9(17)
Co1 N13 H13A 107.4(17)
C13 N13 H13B 109.6(16)
Co1 N13 H13B 110.8(16)
H13A N13 H13B 110.(2)
C14 N14 Co1 108.93(12)
C14 N14 H14A 110.0(16)
Co1 N14 H14A 114.1(15)
C14 N14 H14B 113.5(17)
Co1 N14 H14B 104.5(16)
H14A N14 H14B 106.(2)
N13 C13 C14 107.04(15)
N13 C13 H13C 110.3
C14 C13 H13C 110.3
N13 C13 H13D 110.3
C14 C13 H13D 110.3
H13C C13 H13D 108.6
N14 C14 C13 107.25(16)
N14 C14 H14C 110.3
C13 C14 H14C 110.3
N14 C14 H14D 110.3
C13 C14 H14D 110.3
H14C C14 H14D 108.5
O12 N15 O11 119.85(17)
O12 N15 Co1 119.25(13)
O11 N15 Co1 120.90(13)
O14 N16 O13 120.87(17)
O14 N16 Co1 118.93(13)
O13 N16 Co1 120.20(13)
N26 Co2 N24 92.70(7)
N26 Co2 N25 87.31(7)
N24 Co2 N25 93.20(7)
N26 Co2 N23 92.95(7)
N24 Co2 N23 88.26(7)
N25 Co2 N23 178.50(7)
N26 Co2 N22 176.56(7)
N24 Co2 N22 90.48(7)
N25 Co2 N22 91.21(7)
N23 Co2 N22 88.45(7)
N26 Co2 N21 91.20(7)
N24 Co2 N21 175.92(7)
N25 Co2 N21 88.17(7)
N23 Co2 N21 90.34(7)
N22 Co2 N21 85.65(7)
C21 N21 Co2 109.77(12)
C21 N21 H21A 109.7(17)
Co2 N21 H21A 107.2(18)
C21 N21 H21B 110.9(15)
Co2 N21 H21B 110.9(15)
H21A N21 H21B 108.(2)
C22 N22 Co2 109.71(12)
C22 N22 H22A 107.6(17)
Co2 N22 H22A 110.1(17)
C22 N22 H22B 109.7(15)
Co2 N22 H22B 108.8(16)
H22A N22 H22B 111.(2)
N21 C21 C22 106.76(15)
N21 C21 H21C 110.4
C22 C21 H21C 110.4
N21 C21 H21D 110.4
C22 C21 H21D 110.4
H21C C21 H21D 108.6
N22 C22 C21 107.21(15)
N22 C22 H22C 110.3
C21 C22 H22C 110.3
N22 C22 H22D 110.3
C21 C22 H22D 110.3
H22C C22 H22D 108.5
O21 N23 O22 119.58(16)
O21 N23 Co2 119.71(13)
O22 N23 Co2 120.69(13)
O24 N24 O23 119.14(16)
O24 N24 Co2 119.94(13)
O23 N24 Co2 120.75(13)
O26 N25 O25 119.03(16)
O26 N25 Co2 122.59(13)
O25 N25 Co2 118.38(13)
O28 N26 O27 119.82(17)
O28 N26 Co2 120.66(13)
O27 N26 Co2 119.29(14)
H1A O1 H1B 107.(3)

loop_
_geom_bond_atom_site_label_1
_geom_bond_atom_site_label_2
_geom_bond_distance
Co1 N15 1.9141(17)
Co1 N16 1.9177(16)
Co1 N12 1.9471(17)
Co1 N13 1.9586(17)
Co1 N14 1.9775(17)
Co1 N11 1.9811(17)
N11 C11 1.492(3)
N11 H11A 0.83(3)
N11 H11B 0.79(3)
N12 C12 1.490(3)
N12 H12A 0.86(3)
N12 H12B 0.80(3)
C11 C12 1.513(3)
C11 H11C 0.99
C11 H11D 0.99
C12 H12C 0.99
C12 H12D 0.99
N13 C13 1.486(2)
N13 H13A 0.84(3)
N13 H13B 0.87(3)
N14 C14 1.488(3)
N14 H14A 0.94(3)
N14 H14B 0.85(2)
C13 C14 1.514(3)
C13 H13C 0.99
C13 H13D 0.99
C14 H14C 0.99
C14 H14D 0.99
N15 O12 1.233(2)
N15 O11 1.241(2)
N16 O14 1.231(2)
N16 O13 1.244(2)
Co2 N26 1.9215(17)
Co2 N24 1.9240(17)
Co2 N25 1.9413(17)
Co2 N23 1.9502(16)
Co2 N22 1.9512(17)
Co2 N21 1.9551(17)
N21 C21 1.482(3)
N21 H21A 0.82(3)
N21 H21B 0.86(2)
N22 C22 1.489(2)
N22 H22A 0.83(2)
N22 H22B 0.89(2)
C21 C22 1.507(3)
C21 H21C 0.99
C21 H21D 0.99
C22 H22C 0.99
C22 H22D 0.99
N23 O21 1.234(2)
N23 O22 1.247(2)
N24 O24 1.239(2)
N24 O23 1.246(2)
N25 O26 1.229(2)
N25 O25 1.250(2)
N26 O28 1.231(2)
N26 O27 1.252(2)
O1 H1A 0.84(3)
O1 H1B 0.82(3)

loop_
_geom_hbond_atom_site_label_D
_geom_hbond_atom_site_label_H
_geom_hbond_atom_site_label_A
_geom_hbond_site_symmetry_A
_geom_hbond_distance_DH
_geom_hbond_distance_HA
_geom_hbond_distance_DA
_geom_hbond_angle_DHA
_geom_hbond_publ_flag
N11 H11A O11 2_645 0.83(3) 2.26(3) 3.048(2) 158(2) y
N11 H11B O23 3_655 0.79(3) 2.23(3) 2.991(2) 163(2) y
N11 H11B O13 1_545 0.79(3) 2.57(2) 2.966(2) 113(2) y
N12 H12A O24 3_665 0.86(3) 2.22(3) 3.060(2) 164(2) y
N12 H12B O12 2_655 0.80(3) 2.38(3) 3.030(2) 139(2) y
N13 H13A O22 1_655 0.84(3) 2.42(3) 3.186(2) 152(2) y
N13 H13B O13 1_545 0.87(3) 2.47(3) 3.206(2) 143(2) y
N14 H14A O27 3_655 0.94(3) 2.12(3) 3.038(2) 164(2) y
N14 H14B O24 3_665 0.85(2) 2.42(2) 3.060(2) 132(2) y
N21 H21A O28 2 0.82(3) 2.56(3) 3.185(2) 134(2) y
N22 H22A O27 1_565 0.83(2) 2.18(3) 2.981(2) 164(2) y
N22 H22B O1 . 0.89(2) 2.16(3) 2.967(2) 151(2) y
O1 H1A O26 3_665 0.84(3) 2.19(3) 2.953(2) 152(3) y
O1 H1A O24 3_665 0.84(3) 2.53(3) 3.081(2) 124(2) y
O1 H1B O25 1_565 0.82(3) 2.07(3) 2.866(2) 162(3) y

loop_
_geom_torsion_atom_site_label_1
_geom_torsion_atom_site_label_2
_geom_torsion_atom_site_label_3
_geom_torsion_atom_site_label_4
_geom_torsion
N15 Co1 N11 C11 105.28(14)
N12 Co1 N11 C11 14.33(14)
N13 Co1 N11 C11 -163.77(14)
N14 Co1 N11 C11 -78.22(14)
N15 Co1 N12 C12 -75.67(14)
N16 Co1 N12 C12 -164.55(14)
N14 Co1 N12 C12 106.08(14)
N11 Co1 N12 C12 14.01(14)
Co1 N11 C11 C12 -38.82(19)
Co1 N12 C12 C11 -38.91(19)
N15 Co1 N13 C13 169.58(13)
N16 Co1 N13 C13 -101.57(13)
N14 Co1 N13 C13 -12.38(13)
N11 Co1 N13 C13 79.80(13)
N16 Co1 N14 C14 75.08(13)
N12 Co1 N14 C14 167.66(13)
N13 Co1 N14 C14 -15.54(13)
N11 Co1 N14 C14 -106.82(13)
Co1 N13 C13 C14 37.01(18)
Co1 N14 C14 C13 39.52(18)
N16 Co1 N15 O12 -114.95(15)
N12 Co1 N15 O12 152.45(15)
N13 Co1 N15 O12 -24.42(15)
N11 Co1 N15 O12 67.03(15)
N16 Co1 N15 O11 65.51(16)
N12 Co1 N15 O11 -27.09(16)
N13 Co1 N15 O11 156.04(16)
N11 Co1 N15 O11 -112.51(16)
N15 Co1 N16 O14 45.77(15)
N12 Co1 N16 O14 136.64(15)
N13 Co1 N16 O14 -45.17(15)
N14 Co1 N16 O14 -130.66(15)
N15 Co1 N16 O13 -134.66(15)
N12 Co1 N16 O13 -43.78(16)
N13 Co1 N16 O13 134.40(15)
N14 Co1 N16 O13 48.91(15)
N26 Co2 N21 C21 163.81(13)
N25 Co2 N21 C21 76.54(13)
N23 Co2 N21 C21 -103.24(13)
N22 Co2 N21 C21 -14.82(13)
N24 Co2 N22 C22 165.62(13)
N25 Co2 N22 C22 -101.17(13)
N23 Co2 N22 C22 77.37(13)
N21 Co2 N22 C22 -13.09(13)
Co2 N21 C21 C22 38.90(18)
Co2 N22 C22 C21 37.65(18)
N26 Co2 N23 O21 -120.29(15)
N24 Co2 N23 O21 -27.67(15)
N22 Co2 N23 O21 62.86(15)
N21 Co2 N23 O21 148.49(15)
N26 Co2 N23 O22 60.64(16)
N24 Co2 N23 O22 153.25(16)
N22 Co2 N23 O22 -116.22(16)
N21 Co2 N23 O22 -30.58(16)
N26 Co2 N24 O24 -151.60(15)
N25 Co2 N24 O24 -64.15(15)
N23 Co2 N24 O24 115.53(15)
N22 Co2 N24 O24 27.10(15)
N26 Co2 N24 O23 33.20(15)
N25 Co2 N24 O23 120.65(15)
N23 Co2 N24 O23 -59.66(15)
N22 Co2 N24 O23 -148.10(15)
N26 Co2 N25 O26 129.51(16)
N24 Co2 N25 O26 36.95(16)
N22 Co2 N25 O26 -53.60(16)
N21 Co2 N25 O26 -139.21(16)
N26 Co2 N25 O25 -50.98(14)
N24 Co2 N25 O25 -143.54(14)
N22 Co2 N25 O25 125.91(14)
N21 Co2 N25 O25 40.30(14)
N24 Co2 N26 O28 -145.07(15)
N25 Co2 N26 O28 121.85(15)
N23 Co2 N26 O28 -56.67(15)
N21 Co2 N26 O28 33.73(16)
N24 Co2 N26 O27 40.49(15)
N25 Co2 N26 O27 -52.59(15)
N23 Co2 N26 O27 128.89(15)
N21 Co2 N26 O27 -140.70(15)
